data_2004997
loop_
_publ_author_name
'Feeder, N.'
'Jones, W.'

_publ_section_title
;
 Four \w-Phthalimidoaliphatic Peracids
;
_journal_issue 6
_journal_name_full 'Acta Crystallographica Section C'
_journal_page_first 1516
_journal_page_last 1520
_journal_paper_doi 10.1107/S010827019501701X
_journal_volume 52
_journal_year 1996
_chemical_formula_moiety 'C14 H15 N O5'
_chemical_formula_sum 'C14 H15 N O5'
_chemical_formula_weight 277.27
_chemical_name_common '6-phthalimidoperhexanoic acid'
_chemical_name_systematic
;
1,3-dihydro-1,3-dioxo-2H-isoindole-2-hexaneperoxoic acid
;
_space_group_IT_number 14
_symmetry_cell_setting monoclinic
_symmetry_space_group_name_Hall '-P 2ybc'
_symmetry_space_group_name_H-M 'P 1 21/c 1'
_audit_creation_method SHELXL
_cell_angle_alpha 90.00
_cell_angle_beta 90.16(3)
_cell_angle_gamma 90.00
_cell_formula_units_Z 4
_cell_length_a 19.028(5)
_cell_length_b 4.5724(10)
_cell_length_c 15.517(6)
_cell_measurement_reflns_used 25
_cell_measurement_temperature 295(2)
_cell_measurement_theta_max 13
_cell_measurement_theta_min 8
_cell_volume 1350.0(7)
_computing_cell_refinement 'CAD-4 Software (SETANG)'
_computing_data_collection 'CAD-4 Software (Enraf-Nonius, 1989)'
_computing_data_reduction 'TEXSAN (Molecular Structure Corporation, 1995)'
_computing_molecular_graphics TEXSAN
_computing_publication_material SHELXL93
_computing_structure_refinement 'SHELXL93 (Sheldrick, 1993)'
_computing_structure_solution 'SHELXS86 (Sheldrick, 1990)'
_diffrn_ambient_temperature 295(2)
_diffrn_measurement_device 'Enraf-Nonius CAD-4'
_diffrn_measurement_method \w/2\q
_diffrn_radiation_monochromator graphite
_diffrn_radiation_source 'fine-focus sealed tube'
_diffrn_radiation_type MoK\a
_diffrn_radiation_wavelength 0.71069
_diffrn_reflns_av_R_equivalents 0.0370
_diffrn_reflns_av_sigmaI/netI 0.1547
_diffrn_reflns_limit_h_max 22
_diffrn_reflns_limit_h_min -22
_diffrn_reflns_limit_k_max 5
_diffrn_reflns_limit_k_min 0
_diffrn_reflns_limit_l_max 18
_diffrn_reflns_limit_l_min 0
_diffrn_reflns_number 2496
_diffrn_reflns_theta_max 24.97
_diffrn_reflns_theta_min 2.14
_diffrn_standards_decay_% '3%, correction applied'
_diffrn_standards_interval_count 100
_diffrn_standards_number 2
_exptl_absorpt_coefficient_mu 0.104
_exptl_absorpt_correction_type none
_exptl_crystal_colour colourless
_exptl_crystal_density_diffrn 1.364
_exptl_crystal_density_method 'not measured'
_exptl_crystal_description plate
_exptl_crystal_F_000 584
_exptl_crystal_size_max 0.40
_exptl_crystal_size_mid 0.40
_exptl_crystal_size_min 0.20
_refine_diff_density_max 0.262
_refine_diff_density_min -0.195
_refine_ls_extinction_method none
_refine_ls_goodness_of_fit_all 0.914
_refine_ls_goodness_of_fit_obs 1.113
_refine_ls_hydrogen_treatment refU
_refine_ls_matrix_type full
_refine_ls_number_parameters 187
_refine_ls_number_reflns 2335
_refine_ls_number_restraints 0
_refine_ls_restrained_S_all 0.957
_refine_ls_restrained_S_obs 1.113
_refine_ls_R_factor_all 0.2140
_refine_ls_R_factor_obs 0.0497
_refine_ls_shift/esd_max 0.004
_refine_ls_shift/esd_mean 0.001
_refine_ls_structure_factor_coef Fsqd
_refine_ls_weighting_scheme
;
calc w = 1/[\s^2^(F~o~^2^) + (0.0607P)^2^]
where P = (F~o~^2^ + 2F~c~^2^)/3
;
_refine_ls_wR_factor_all 0.1600
_refine_ls_wR_factor_obs 0.1055
_reflns_number_observed 885
_reflns_number_total 2391
_reflns_observed_criterion I>2sigma(I)
_cod_data_source_file ha1155.cif
_cod_data_source_block IV
_cod_original_sg_symbol_H-M 'P 21/c'
_cod_database_code 2004997

loop_
_symmetry_equiv_pos_as_xyz
'x, y, z'
'-x, y+1/2, -z+1/2'
'-x, -y, -z'
'x, -y-1/2, z-1/2'

loop_
_atom_site_aniso_label
_atom_site_aniso_U_11
_atom_site_aniso_U_22
_atom_site_aniso_U_33
_atom_site_aniso_U_12
_atom_site_aniso_U_13
_atom_site_aniso_U_23
N1 0.044(2) 0.050(3) 0.042(2) 0.001(2) -0.012(2) 0.001(2)
O7 0.074(2) 0.092(3) 0.047(2) 0.010(2) 0.005(2) 0.010(2)
O8 0.083(2) 0.106(3) 0.067(2) 0.040(2) 0.010(2) -0.006(2)
O140 0.071(2) 0.064(2) 0.054(2) -0.020(2) -0.011(2) 0.001(2)
O141 0.064(2) 0.063(2) 0.048(2) -0.006(2) -0.0087(14) 0.008(2)
O142 0.081(2) 0.073(3) 0.043(2) 0.002(2) -0.0159(15) -0.006(2)
C1 0.047(2) 0.048(3) 0.041(2) -0.001(2) -0.008(2) 0.001(2)
C2 0.074(3) 0.081(4) 0.043(3) 0.004(3) -0.004(2) 0.010(3)
C3 0.077(3) 0.081(4) 0.060(3) 0.005(3) -0.019(3) 0.017(3)
C4 0.059(3) 0.069(4) 0.077(4) 0.008(3) -0.011(3) 0.014(3)
C5 0.050(3) 0.059(4) 0.067(3) 0.000(3) -0.003(2) -0.005(3)
C6 0.039(2) 0.052(3) 0.041(2) -0.008(2) -0.008(2) -0.002(2)
C7 0.044(2) 0.061(4) 0.042(3) -0.007(3) -0.007(2) 0.000(2)
C8 0.053(3) 0.059(4) 0.045(3) -0.001(3) -0.002(2) -0.008(3)
C9 0.057(3) 0.050(3) 0.055(3) -0.002(3) -0.016(2) 0.006(3)
C10 0.051(2) 0.047(3) 0.050(2) -0.006(3) -0.014(2) 0.008(2)
C11 0.052(3) 0.042(3) 0.054(2) 0.005(2) -0.016(2) -0.001(2)
C12 0.050(2) 0.045(3) 0.054(2) 0.005(2) -0.016(2) 0.002(3)
C13 0.064(3) 0.045(3) 0.051(3) -0.009(3) -0.020(2) -0.002(2)
C14 0.045(3) 0.049(3) 0.051(3) 0.008(3) -0.007(2) 0.002(3)

loop_
_atom_site_label
_atom_site_occupancy
_atom_site_fract_x
_atom_site_fract_y
_atom_site_fract_z
_atom_site_U_iso_or_equiv
_atom_site_thermal_displace_type
_atom_site_calc_flag
_atom_site_refinement_flags
_atom_site_type_symbol
N1 1 0.2001(2) 0.1213(8) 0.7388(2) 0.0450(9) Uani d . N
O7 1 0.1195(2) 0.2973(8) 0.8371(2) 0.0710(11) Uani d . O
O8 1 0.2579(2) 0.0208(8) 0.6127(2) 0.0850(12) Uani d . O
O140 1 0.47793(15) 0.2644(8) 1.1141(2) 0.0631(10) Uani d . O
O141 1 0.41745(14) -0.0443(7) 1.1994(2) 0.0585(9) Uani d . O
O142 1 0.45308(15) 0.1065(7) 1.2702(2) 0.0658(10) Uani d . O
C1 1 0.1582(2) 0.3553(10) 0.6183(2) 0.0453(11) Uani d . C
C2 1 0.1456(2) 0.4564(12) 0.5364(3) 0.0659(15) Uani d . C
H2 1 0.1731(2) 0.3967(12) 0.4902(3) 0.082(8) Uiso calc R H
C3 1 0.0905(3) 0.6499(12) 0.5248(3) 0.073(2) Uani d . C
H3 1 0.0814(3) 0.7247(12) 0.4702(3) 0.082(8) Uiso calc R H
C4 1 0.0491(2) 0.7328(12) 0.5924(3) 0.0685(14) Uani d . C
H4 1 0.0124(2) 0.8635(12) 0.5830(3) 0.082(8) Uiso calc R H
C5 1 0.0609(2) 0.6259(11) 0.6745(3) 0.0588(13) Uani d . C
H5 1 0.0322(2) 0.6789(11) 0.7204(3) 0.082(8) Uiso calc R H
C6 1 0.1165(2) 0.4383(10) 0.6857(2) 0.0438(12) Uani d . C
C7 1 0.1425(2) 0.2853(11) 0.7638(3) 0.0488(12) Uani d . C
C8 1 0.2124(2) 0.1486(11) 0.6512(3) 0.0525(13) Uani d . C
C9 1 0.2412(2) -0.0620(10) 0.7971(3) 0.0541(13) Uani d . C
H9A 1 0.2670(2) -0.2049(10) 0.7635(3) 0.044(8) Uiso calc R H
H9B 1 0.2094(2) -0.1676(10) 0.8347(3) 0.044(8) Uiso calc R H
C10 1 0.2923(2) 0.1105(10) 0.8514(2) 0.0495(12) Uani d . C
H10A 1 0.2671(2) 0.2629(10) 0.8820(2) 0.068(10) Uiso calc R H
H10B 1 0.3265(2) 0.2038(10) 0.8142(2) 0.068(10) Uiso calc R H
C11 1 0.3303(2) -0.0827(10) 0.9161(2) 0.0491(12) Uani d . C
H11A 1 0.3613(2) -0.2148(10) 0.8854(2) 0.074(11) Uiso calc R H
H11B 1 0.2960(2) -0.2001(10) 0.9467(2) 0.074(11) Uiso calc R H
C12 1 0.3732(2) 0.0931(10) 0.9809(2) 0.0499(12) Uani d . C
H12A 1 0.4120(2) 0.1875(10) 0.9516(2) 0.067(10) Uiso calc R H
H12B 1 0.3438(2) 0.2444(10) 1.0059(2) 0.067(10) Uiso calc R H
C13 1 0.4015(2) -0.1016(11) 1.0521(2) 0.0534(13) Uani d . C
H13A 1 0.3631(2) -0.2137(11) 1.0763(2) 0.090(12) Uiso calc R H
H13B 1 0.4348(2) -0.2388(11) 1.0275(2) 0.090(12) Uiso calc R H
C14 1 0.4371(2) 0.0659(11) 1.1229(3) 0.0487(12) Uani d . C

loop_
_atom_type_symbol
_atom_type_description
_atom_type_scat_dispersion_real
_atom_type_scat_dispersion_imag
_atom_type_scat_source
C C 0.0033 0.0016 'International Tables Vol C Tables 4.2.6.8 and 6.1.1.4'
H H 0.0000 0.0000 'International Tables Vol C Tables 4.2.6.8 and 6.1.1.4'
O O 0.0106 0.0060 'International Tables Vol C Tables 4.2.6.8 and 6.1.1.4'
N N 0.0061 0.0033 'International Tables Vol C Tables 4.2.6.8 and 6.1.1.4'
S S 0.1246 0.1234 'International Tables Vol C Tables 4.2.6.8 and 6.1.1.4'

loop_
_geom_angle_atom_site_label_1
_geom_angle_atom_site_label_2
_geom_angle_atom_site_label_3
_geom_angle
_geom_angle_publ_flag
C8 N1 C7 111.2(3) no
C8 N1 C9 124.7(4) no
C7 N1 C9 124.1(3) no
C14 O141 O142 110.9(3) no
C6 C1 C2 120.9(4) no
C6 C1 C8 108.4(3) no
C2 C1 C8 130.7(4) no
C1 C2 C3 117.8(4) no
C4 C3 C2 121.1(4) no
C3 C4 C5 121.1(5) no
C6 C5 C4 117.4(4) no
C5 C6 C1 121.7(4) no
C5 C6 C7 130.8(4) no
C1 C6 C7 107.5(4) no
O7 C7 N1 124.9(4) no
O7 C7 C6 128.4(4) no
N1 C7 C6 106.8(3) no
O8 C8 N1 124.5(4) no
O8 C8 C1 129.5(4) no
N1 C8 C1 106.0(4) no
N1 C9 C10 112.9(4) no
C9 C10 C11 111.7(4) no
C10 C11 C12 112.5(4) no
C13 C12 C11 111.1(4) no
C14 C13 C12 113.1(4) no
O140 C14 O141 124.3(4) no
O140 C14 C13 126.4(4) no
O141 C14 C13 109.3(4) no

loop_
_geom_bond_atom_site_label_1
_geom_bond_atom_site_label_2
_geom_bond_distance
_geom_bond_publ_flag
N1 C8 1.385(5) no
N1 C7 1.385(5) no
N1 C9 1.459(5) no
O7 C7 1.220(4) no
O8 C8 1.205(5) no
O140 C14 1.202(5) no
O141 C14 1.345(5) no
O141 O142 1.462(4) no
C1 C6 1.369(5) no
C1 C2 1.372(5) no
C1 C8 1.487(5) no
C2 C3 1.383(6) no
C3 C4 1.366(6) no
C4 C5 1.382(6) no
C5 C6 1.373(6) no
C6 C7 1.483(5) no
C9 C10 1.508(5) no
C10 C11 1.518(5) no
C11 C12 1.523(5) no
C12 C13 1.516(5) no
C13 C14 1.499(5) no

loop_
_geom_contact_atom_site_label_1
_geom_contact_atom_site_label_2
_geom_contact_distance
_geom_contact_site_symmetry_2
_geom_contact_publ_flag
O142 O140 2.716(5) 2_647 no
O142 O142 2.969(5) 2_647 no
O140 O142 2.716(5) 2_667 no
O142 O142 2.969(5) 2_667 no

loop_
_geom_torsion_atom_site_label_1
_geom_torsion_atom_site_label_2
_geom_torsion_atom_site_label_3
_geom_torsion_atom_site_label_4
_geom_torsion
_geom_torsion_publ_flag
C6 C1 C2 C3 1.5(7) no
C8 C1 C2 C3 179.8(4) no
C1 C2 C3 C4 -1.3(8) no
C2 C3 C4 C5 -0.1(8) no
C3 C4 C5 C6 1.3(7) no
C4 C5 C6 C1 -1.1(7) no
C4 C5 C6 C7 -179.3(4) no
C2 C1 C6 C5 -0.3(7) no
C8 C1 C6 C5 -178.9(4) no
C2 C1 C6 C7 178.2(4) no
C8 C1 C6 C7 -0.4(5) no
C8 N1 C7 O7 178.9(4) no
C9 N1 C7 O7 0.3(7) no
C8 N1 C7 C6 -1.7(5) no
C9 N1 C7 C6 179.8(3) no
C5 C6 C7 O7 -0.9(8) no
C1 C6 C7 O7 -179.3(5) no
C5 C6 C7 N1 179.6(4) no
C1 C6 C7 N1 1.2(5) no
C7 N1 C8 O8 -177.4(4) no
C9 N1 C8 O8 1.1(7) no
C7 N1 C8 C1 1.4(5) no
C9 N1 C8 C1 179.9(3) no
C6 C1 C8 O8 178.2(5) no
C2 C1 C8 O8 -0.2(8) no
C6 C1 C8 N1 -0.6(5) no
C2 C1 C8 N1 -179.0(5) no
C8 N1 C9 C10 102.9(5) no
C7 N1 C9 C10 -78.8(5) no
N1 C9 C10 C11 175.7(3) no
C9 C10 C11 C12 -170.8(3) no
C10 C11 C12 C13 171.6(3) no
C11 C12 C13 C14 -173.4(3) no
O142 O141 C14 O140 -0.8(5) no
O142 O141 C14 C13 177.9(3) no
C12 C13 C14 O140 -44.4(6) no
C12 C13 C14 O141 136.9(4) no

loop_
_cod_related_entry_id
_cod_related_entry_database
_cod_related_entry_code
1 ChemSpider 8036120
